data_2206037
loop_
_publ_author_name
'Din\,cer, Muharrem'
'\"Ozdemir, Nam\?ik'
'\,Cukuroval\?i, Alaaddin'
'Y\?ilmaz, \.Ibrahim'

_publ_section_title
;
 1-(3-Mesityl-3-methylcyclobutyl)-2-(piperidin-1-yl)ethanone
;
_journal_issue 6
_journal_name_full 'Acta Crystallographica Section E'
_journal_page_first o1754
_journal_page_last o1756
_journal_paper_doi 10.1107/S160053680501487X
_journal_volume 61
_journal_year 2005
_chemical_formula_iupac 'C21 H31 N O'
_chemical_formula_moiety 'C21 H31 N O'
_chemical_formula_sum 'C21 H31 N O'
_chemical_formula_weight 313.47
_chemical_name_systematic
;
1-(3-Mesityl-3-methylcyclobutyl)-2-(piperidin-1-yl)ethanone
;
_space_group_IT_number 14
_symmetry_cell_setting monoclinic
_symmetry_space_group_name_Hall '-P 2yn'
_symmetry_space_group_name_H-M 'P 1 21/n 1'
_atom_sites_solution_hydrogens geom
_atom_sites_solution_primary direct
_atom_sites_solution_secondary difmap
_audit_creation_method SHELXL-97
_cell_angle_alpha 90.00
_cell_angle_beta 91.702(4)
_cell_angle_gamma 90.00
_cell_formula_units_Z 4
_cell_length_a 13.3063(7)
_cell_length_b 9.8112(3)
_cell_length_c 13.9186(7)
_cell_measurement_reflns_used 30333
_cell_measurement_temperature 100
_cell_measurement_theta_max 27.98
_cell_measurement_theta_min 2.08
_cell_volume 1816.28(14)
_computing_cell_refinement X-AREA
_computing_data_collection 'X-AREA (Stoe & Cie, 2002)'
_computing_data_reduction 'X-RED32 (Stoe & Cie, 2002)'
_computing_molecular_graphics 'ORTEP-3 for Windows (Farrugia, 1997)'
_computing_publication_material 'WinGX (Farrugia, 1999) and PLATON (Spek, 2003)'
_computing_structure_refinement 'SHELXL97 (Sheldrick, 1997)'
_computing_structure_solution 'SHELXS97 (Sheldrick, 1997)'
_diffrn_ambient_temperature 100
_diffrn_detector_area_resol_mean 6.67
_diffrn_measured_fraction_theta_full 0.993
_diffrn_measured_fraction_theta_max 0.993
_diffrn_measurement_device_type 'Stoe IPDS-II'
_diffrn_measurement_method \w
_diffrn_radiation_monochromator 'plane graphite'
_diffrn_radiation_source 'sealed X-ray tube'
_diffrn_radiation_type MoK\a
_diffrn_radiation_wavelength 0.71073
_diffrn_reflns_av_R_equivalents 0.0896
_diffrn_reflns_av_sigmaI/netI 0.0510
_diffrn_reflns_limit_h_max 17
_diffrn_reflns_limit_h_min -17
_diffrn_reflns_limit_k_max 12
_diffrn_reflns_limit_k_min -12
_diffrn_reflns_limit_l_max 18
_diffrn_reflns_limit_l_min -18
_diffrn_reflns_number 30598
_diffrn_reflns_theta_full 27.96
_diffrn_reflns_theta_max 27.96
_diffrn_reflns_theta_min 2.09
_diffrn_standards_decay_% 0
_diffrn_standards_interval_count 0
_diffrn_standards_number 0
_exptl_absorpt_coefficient_mu 0.069
_exptl_absorpt_correction_T_max 0.9475
_exptl_absorpt_correction_T_min 0.6660
_exptl_absorpt_correction_type integration
_exptl_absorpt_process_details '(X-RED; Stoe & Cie, 2002)'
_exptl_crystal_colour 'light yellow'
_exptl_crystal_density_diffrn 1.146
_exptl_crystal_density_method 'not measured'
_exptl_crystal_description prism
_exptl_crystal_F_000 688
_exptl_crystal_size_max 0.46
_exptl_crystal_size_mid 0.32
_exptl_crystal_size_min 0.20
_refine_diff_density_max 0.340
_refine_diff_density_min -0.169
_refine_ls_extinction_coef 0.0109(17)
_refine_ls_extinction_expression Fc^*^=kFc[1+0.001xFc^2^\l^3^/sin(2\q)]^-1/4^
_refine_ls_extinction_method SHELXL97
_refine_ls_goodness_of_fit_ref 1.040
_refine_ls_hydrogen_treatment constr
_refine_ls_matrix_type full
_refine_ls_number_parameters 212
_refine_ls_number_reflns 4334
_refine_ls_number_restraints 0
_refine_ls_restrained_S_all 1.040
_refine_ls_R_factor_all 0.0545
_refine_ls_R_factor_gt 0.0427
_refine_ls_shift/su_max 0.000
_refine_ls_shift/su_mean 0.000
_refine_ls_structure_factor_coef Fsqd
_refine_ls_weighting_details 'w = 1/[\s^2^(Fo^2^)+(0.0538P)^2^+0.587P] where P 97= (Fo^2^+2Fc^2^)/3'
_refine_ls_weighting_scheme calc
_refine_ls_wR_factor_gt 0.1064
_refine_ls_wR_factor_ref 0.1123
_reflns_number_gt 3647
_reflns_number_total 4334
_reflns_threshold_expression I>2\s(I)
_cod_data_source_file ob6518.cif
_cod_data_source_block I
_cod_original_sg_symbol_H-M 'P 21/n'
_cod_database_code 2206037
_cod_database_fobs_code 2206037

loop_
_symmetry_equiv_pos_as_xyz
'x, y, z'
'-x+1/2, y+1/2, -z+1/2'
'-x, -y, -z'
'x-1/2, -y-1/2, z-1/2'

loop_
_atom_site_label
_atom_site_fract_x
_atom_site_fract_y
_atom_site_fract_z
_atom_site_U_iso_or_equiv
_atom_site_adp_type
_atom_site_calc_flag
_atom_site_refinement_flags
_atom_site_occupancy
_atom_site_type_symbol
O1 0.06810(7) 0.19550(9) 0.58883(6) 0.0256(2) Uani d . 1 O
N1 -0.16428(7) 0.07644(10) 0.66170(7) 0.0191(2) Uani d . 1 N
C1 -0.17716(9) 0.01687(12) 0.56520(8) 0.0199(2) Uani d . 1 C
H1A -0.1122 -0.0105 0.5420 0.024 Uiso calc R 1 H
H1B -0.2051 0.0848 0.5214 0.024 Uiso calc R 1 H
C2 -0.24637(9) -0.10590(13) 0.56677(9) 0.0249(3) Uani d . 1 C
H2A -0.2168 -0.1760 0.6078 0.030 Uiso calc R 1 H
H2B -0.2546 -0.1429 0.5024 0.030 Uiso calc R 1 H
C3 -0.34829(10) -0.06537(16) 0.60404(11) 0.0335(3) Uani d . 1 C
H3A -0.3895 -0.1460 0.6115 0.040 Uiso calc R 1 H
H3B -0.3822 -0.0055 0.5581 0.040 Uiso calc R 1 H
C4 -0.33534(11) 0.00713(16) 0.70044(10) 0.0333(3) Uani d . 1 C
H4A -0.4000 0.0412 0.7202 0.040 Uiso calc R 1 H
H4B -0.3110 -0.0572 0.7487 0.040 Uiso calc R 1 H
C5 -0.26168(9) 0.12509(13) 0.69430(9) 0.0255(3) Uani d . 1 C
H5A -0.2883 0.1930 0.6498 0.031 Uiso calc R 1 H
H5B -0.2530 0.1675 0.7570 0.031 Uiso calc R 1 H
C6 0.05195(9) 0.02263(11) 0.70807(8) 0.0183(2) Uani d . 1 C
H6 0.0299 0.0345 0.7741 0.022 Uiso calc R 1 H
C7 0.03092(9) -0.12561(11) 0.67320(8) 0.0184(2) Uani d . 1 C
H7A 0.0196 -0.1334 0.6042 0.022 Uiso calc R 1 H
H7B -0.0218 -0.1712 0.7076 0.022 Uiso calc R 1 H
C8 0.13952(8) -0.16661(11) 0.70825(8) 0.0170(2) Uani d . 1 C
C9 0.16442(8) -0.01080(11) 0.70776(8) 0.0185(2) Uani d . 1 C
H9A 0.2012 0.0198 0.7650 0.022 Uiso calc R 1 H
H9B 0.1972 0.0192 0.6501 0.022 Uiso calc R 1 H
C10 -0.09240(9) 0.18804(12) 0.65933(9) 0.0217(2) Uani d . 1 C
H10A -0.0951 0.2389 0.7190 0.026 Uiso calc R 1 H
H10B -0.1113 0.2493 0.6072 0.026 Uiso calc R 1 H
C11 0.01471(9) 0.13877(11) 0.64581(8) 0.0189(2) Uani d . 1 C
C12 0.14055(10) -0.22104(12) 0.81163(8) 0.0227(2) Uani d . 1 C
H12A 0.1028 -0.1608 0.8512 0.034 Uiso calc R 1 H
H12B 0.2087 -0.2262 0.8361 0.034 Uiso calc R 1 H
H12C 0.1109 -0.3102 0.8122 0.034 Uiso calc R 1 H
C13 0.19875(8) -0.25923(11) 0.64257(7) 0.0164(2) Uani d . 1 C
C14 0.15210(8) -0.37112(11) 0.59552(8) 0.0179(2) Uani d . 1 C
C15 0.20585(9) -0.45011(12) 0.53145(8) 0.0207(2) Uani d . 1 C
H15 0.1739 -0.5233 0.5011 0.025 Uiso calc R 1 H
C16 0.30558(9) -0.42308(12) 0.51144(8) 0.0214(2) Uani d . 1 C
C17 0.35248(9) -0.31813(12) 0.56246(8) 0.0201(2) Uani d . 1 C
H17 0.4200 -0.3005 0.5522 0.024 Uiso calc R 1 H
C18 0.30209(8) -0.23817(11) 0.62851(8) 0.0180(2) Uani d . 1 C
C19 0.04484(9) -0.41305(12) 0.61224(9) 0.0218(2) Uani d . 1 C
H19A 0.0002 -0.3601 0.5717 0.033 Uiso calc R 1 H
H19B 0.0295 -0.3977 0.6783 0.033 Uiso calc R 1 H
H19C 0.0366 -0.5080 0.5974 0.033 Uiso calc R 1 H
C20 0.36053(11) -0.50581(15) 0.43835(9) 0.0302(3) Uani d . 1 C
H20A 0.3376 -0.4802 0.3748 0.045 Uiso calc R 1 H
H20B 0.3476 -0.6009 0.4483 0.045 Uiso calc R 1 H
H20C 0.4314 -0.4889 0.4454 0.045 Uiso calc R 1 H
C21 0.36385(9) -0.13319(12) 0.68359(9) 0.0235(3) Uani d . 1 C
H21A 0.4335 -0.1585 0.6834 0.035 Uiso calc R 1 H
H21B 0.3420 -0.1288 0.7486 0.035 Uiso calc R 1 H
H21C 0.3552 -0.0456 0.6537 0.035 Uiso calc R 1 H

loop_
_atom_site_aniso_label
_atom_site_aniso_U_11
_atom_site_aniso_U_22
_atom_site_aniso_U_33
_atom_site_aniso_U_12
_atom_site_aniso_U_13
_atom_site_aniso_U_23
O1 0.0289(5) 0.0218(4) 0.0265(4) 0.0021(4) 0.0051(3) 0.0039(3)
N1 0.0210(5) 0.0184(5) 0.0179(4) 0.0020(4) 0.0022(3) -0.0004(3)
C1 0.0215(5) 0.0223(6) 0.0160(5) 0.0008(4) 0.0012(4) 0.0015(4)
C2 0.0255(6) 0.0273(6) 0.0221(5) -0.0037(5) 0.0026(4) -0.0024(5)
C3 0.0241(6) 0.0399(8) 0.0367(7) -0.0075(6) 0.0059(5) -0.0048(6)
C4 0.0290(7) 0.0381(7) 0.0336(7) -0.0042(6) 0.0144(5) -0.0051(6)
C5 0.0251(6) 0.0253(6) 0.0265(6) 0.0045(5) 0.0062(5) -0.0019(5)
C6 0.0211(5) 0.0169(5) 0.0169(5) 0.0015(4) 0.0009(4) -0.0009(4)
C7 0.0188(5) 0.0160(5) 0.0205(5) 0.0008(4) 0.0000(4) 0.0003(4)
C8 0.0191(5) 0.0157(5) 0.0162(5) 0.0003(4) -0.0007(4) -0.0006(4)
C9 0.0200(5) 0.0159(5) 0.0197(5) 0.0002(4) -0.0012(4) -0.0020(4)
C10 0.0235(6) 0.0161(5) 0.0255(6) 0.0035(4) -0.0003(4) 0.0000(4)
C11 0.0236(6) 0.0151(5) 0.0180(5) 0.0005(4) -0.0005(4) -0.0029(4)
C12 0.0291(6) 0.0216(6) 0.0174(5) 0.0037(5) 0.0008(4) 0.0010(4)
C13 0.0189(5) 0.0152(5) 0.0150(5) 0.0018(4) -0.0018(4) 0.0018(4)
C14 0.0206(5) 0.0162(5) 0.0166(5) 0.0010(4) -0.0023(4) 0.0017(4)
C15 0.0248(6) 0.0177(5) 0.0193(5) 0.0015(4) -0.0038(4) -0.0028(4)
C16 0.0255(6) 0.0214(6) 0.0172(5) 0.0058(5) -0.0009(4) 0.0001(4)
C17 0.0184(5) 0.0208(5) 0.0212(5) 0.0021(4) 0.0007(4) 0.0032(4)
C18 0.0198(5) 0.0160(5) 0.0180(5) 0.0007(4) -0.0019(4) 0.0023(4)
C19 0.0218(6) 0.0183(5) 0.0251(6) -0.0024(4) -0.0010(4) -0.0020(4)
C20 0.0314(7) 0.0333(7) 0.0260(6) 0.0076(6) 0.0017(5) -0.0079(5)
C21 0.0186(5) 0.0212(6) 0.0306(6) -0.0002(4) -0.0028(4) -0.0032(5)

loop_
_atom_type_symbol
_atom_type_description
_atom_type_scat_dispersion_real
_atom_type_scat_dispersion_imag
_atom_type_scat_source
C C 0.0033 0.0016 'International Tables Vol C Tables 4.2.6.8 and 6.1.1.4'
H H 0.0000 0.0000 'International Tables Vol C Tables 4.2.6.8 and 6.1.1.4'
N N 0.0061 0.0033 'International Tables Vol C Tables 4.2.6.8 and 6.1.1.4'
O O 0.0106 0.0060 'International Tables Vol C Tables 4.2.6.8 and 6.1.1.4'

loop_
_geom_angle_atom_site_label_1
_geom_angle_atom_site_label_2
_geom_angle_atom_site_label_3
_geom_angle
_geom_angle_publ_flag
C10 N1 C5 110.48(9) yes
C10 N1 C1 109.71(9) yes
C5 N1 C1 109.40(9) yes
N1 C1 C2 110.90(9) ?
N1 C1 H1A 109.5 ?
C2 C1 H1A 109.5 ?
N1 C1 H1B 109.5 ?
C2 C1 H1B 109.5 ?
H1A C1 H1B 108.0 ?
C1 C2 C3 110.22(11) ?
C1 C2 H2A 109.6 ?
C3 C2 H2A 109.6 ?
C1 C2 H2B 109.6 ?
C3 C2 H2B 109.6 ?
H2A C2 H2B 108.1 ?
C2 C3 C4 110.13(11) ?
C2 C3 H3A 109.6 ?
C4 C3 H3A 109.6 ?
C2 C3 H3B 109.6 ?
C4 C3 H3B 109.6 ?
H3A C3 H3B 108.1 ?
C5 C4 C3 111.22(11) ?
C5 C4 H4A 109.4 ?
C3 C4 H4A 109.4 ?
C5 C4 H4B 109.4 ?
C3 C4 H4B 109.4 ?
H4A C4 H4B 108.0 ?
N1 C5 C4 110.30(10) ?
N1 C5 H5A 109.6 ?
C4 C5 H5A 109.6 ?
N1 C5 H5B 109.6 ?
C4 C5 H5B 109.6 ?
H5A C5 H5B 108.1 ?
C11 C6 C9 117.71(10) ?
C11 C6 C7 118.34(9) ?
C9 C6 C7 88.03(8) yes
C11 C6 H6 110.3 ?
C9 C6 H6 110.3 ?
C7 C6 H6 110.3 ?
C6 C7 C8 89.27(8) yes
C6 C7 H7A 113.8 ?
C8 C7 H7A 113.8 ?
C6 C7 H7B 113.8 ?
C8 C7 H7B 113.8 ?
H7A C7 H7B 111.0 ?
C13 C8 C12 111.37(9) ?
C13 C8 C7 117.09(9) ?
C12 C8 C7 111.38(9) ?
C13 C8 C9 117.80(9) ?
C12 C8 C9 110.38(9) ?
C7 C8 C9 86.63(8) yes
C6 C9 C8 90.13(8) yes
C6 C9 H9A 113.6 ?
C8 C9 H9A 113.6 ?
C6 C9 H9B 113.6 ?
C8 C9 H9B 113.6 ?
H9A C9 H9B 110.9 ?
N1 C10 C11 112.49(9) yes
N1 C10 H10A 109.1 ?
C11 C10 H10A 109.1 ?
N1 C10 H10B 109.1 ?
C11 C10 H10B 109.1 ?
H10A C10 H10B 107.8 ?
O1 C11 C6 122.22(11) no
O1 C11 C10 120.19(10) no
C6 C11 C10 117.54(10) no
C8 C12 H12A 109.5 ?
C8 C12 H12B 109.5 ?
H12A C12 H12B 109.5 ?
C8 C12 H12C 109.5 ?
H12A C12 H12C 109.5 ?
H12B C12 H12C 109.5 ?
C18 C13 C14 117.81(10) ?
C18 C13 C8 121.29(10) ?
C14 C13 C8 120.88(10) ?
C15 C14 C13 120.11(10) ?
C15 C14 C19 116.88(10) ?
C13 C14 C19 123.00(10) ?
C16 C15 C14 122.21(11) ?
C16 C15 H15 118.9 ?
C14 C15 H15 118.9 ?
C17 C16 C15 117.16(11) ?
C17 C16 C20 121.66(11) ?
C15 C16 C20 121.18(11) ?
C16 C17 C18 122.45(11) ?
C16 C17 H17 118.8 ?
C18 C17 H17 118.8 ?
C17 C18 C13 119.92(10) ?
C17 C18 C21 116.90(10) ?
C13 C18 C21 123.17(10) ?
C14 C19 H19A 109.5 ?
C14 C19 H19B 109.5 ?
H19A C19 H19B 109.5 ?
C14 C19 H19C 109.5 ?
H19A C19 H19C 109.5 ?
H19B C19 H19C 109.5 ?
C16 C20 H20A 109.5 ?
C16 C20 H20B 109.5 ?
H20A C20 H20B 109.5 ?
C16 C20 H20C 109.5 ?
H20A C20 H20C 109.5 ?
H20B C20 H20C 109.5 ?
C18 C21 H21A 109.5 ?
C18 C21 H21B 109.5 ?
H21A C21 H21B 109.5 ?
C18 C21 H21C 109.5 ?
H21A C21 H21C 109.5 ?
H21B C21 H21C 109.5 ?

loop_
_geom_bond_atom_site_label_1
_geom_bond_atom_site_label_2
_geom_bond_distance
_geom_bond_publ_flag
O1 C11 1.2154(14) yes
N1 C10 1.4549(15) yes
N1 C5 1.4657(15) yes
N1 C1 1.4702(14) yes
C1 C2 1.5168(17) no
C1 H1A 0.9700 ?
C1 H1B 0.9700 ?
C2 C3 1.5192(18) no
C2 H2A 0.9700 ?
C2 H2B 0.9700 ?
C3 C4 1.524(2) no
C3 H3A 0.9700 ?
C3 H3B 0.9700 ?
C4 C5 1.5207(19) no
C4 H4A 0.9700 ?
C4 H4B 0.9700 ?
C5 H5A 0.9700 ?
C5 H5B 0.9700 ?
C6 C11 1.5064(15) yes
C6 C9 1.5322(15) yes
C6 C7 1.5560(15) yes
C6 H6 0.9800 ?
C7 C8 1.5639(15) yes
C7 H7A 0.9700 ?
C7 H7B 0.9700 ?
C8 C13 1.5250(15) yes
C8 C12 1.5344(15) yes
C8 C9 1.5642(15) yes
C9 H9A 0.9700 ?
C9 H9B 0.9700 ?
C10 C11 1.5219(16) yes
C10 H10A 0.9700 ?
C10 H10B 0.9700 ?
C12 H12A 0.9600 ?
C12 H12B 0.9600 ?
C12 H12C 0.9600 ?
C13 C18 1.4099(15) ?
C13 C14 1.4125(15) ?
C14 C15 1.3947(16) ?
C14 C19 1.5100(16) ?
C15 C16 1.3896(17) ?
C15 H15 0.9300 ?
C16 C17 1.3883(17) ?
C16 C20 1.5075(16) ?
C17 C18 1.3953(16) ?
C17 H17 0.9300 ?
C18 C21 1.5121(16) ?
C19 H19A 0.9600 ?
C19 H19B 0.9600 ?
C19 H19C 0.9600 ?
C20 H20A 0.9600 ?
C20 H20B 0.9600 ?
C20 H20C 0.9600 ?
C21 H21A 0.9600 ?
C21 H21B 0.9600 ?
C21 H21C 0.9600 ?

loop_
_geom_hbond_atom_site_label_D
_geom_hbond_atom_site_label_H
_geom_hbond_atom_site_label_A
_geom_hbond_site_symmetry_A
_geom_hbond_distance_DH
_geom_hbond_distance_HA
_geom_hbond_distance_DA
_geom_hbond_angle_DHA
C9 H9B O1 . 0.97 2.57 2.8903(14) 100
C1 H1A O1 3_556 0.97 2.65 3.3508(15) 130
C9 H9A Cg1 2_645 0.97 2.61 3.5435(14) 160

loop_
_geom_torsion_atom_site_label_1
_geom_torsion_atom_site_label_2
_geom_torsion_atom_site_label_3
_geom_torsion_atom_site_label_4
_geom_torsion
_geom_torsion_publ_flag
C10 N1 C1 C2 176.18(9) ?
C5 N1 C1 C2 -62.47(12) ?
N1 C1 C2 C3 58.48(13) ?
C1 C2 C3 C4 -53.05(15) ?
C2 C3 C4 C5 52.90(16) ?
C10 N1 C5 C4 -177.78(10) ?
C1 N1 C5 C4 61.34(13) ?
C3 C4 C5 N1 -57.30(15) ?
C11 C6 C7 C8 139.09(10) ?
C9 C6 C7 C8 18.42(8) ?
C6 C7 C8 C13 -137.71(10) ?
C6 C7 C8 C12 92.53(10) ?
C6 C7 C8 C9 -18.06(8) ?
C11 C6 C9 C8 -139.64(10) ?
C7 C6 C9 C8 -18.42(8) ?
C13 C8 C9 C6 137.33(9) ?
C12 C8 C9 C6 -93.22(10) ?
C7 C8 C9 C6 18.34(8) ?
C5 N1 C10 C11 168.37(9) yes
C1 N1 C10 C11 -70.94(12) yes
C9 C6 C11 O1 8.08(16) yes
C7 C6 C11 O1 -95.75(14) yes
C9 C6 C11 C10 -169.43(9) yes
C7 C6 C11 C10 86.74(12) yes
N1 C10 C11 O1 134.98(11) yes
N1 C10 C11 C6 -47.46(13) yes
C12 C8 C13 C18 -90.74(12) ?
C7 C8 C13 C18 139.49(10) ?
C9 C8 C13 C18 38.24(14) ?
C12 C8 C13 C14 87.76(12) ?
C7 C8 C13 C14 -42.01(14) ?
C9 C8 C13 C14 -143.25(10) ?
C18 C13 C14 C15 -5.11(15) ?
C8 C13 C14 C15 176.33(10) ?
C18 C13 C14 C19 173.77(10) ?
C8 C13 C14 C19 -4.79(16) ?
C13 C14 C15 C16 0.06(17) ?
C19 C14 C15 C16 -178.89(10) ?
C14 C15 C16 C17 3.79(17) ?
C14 C15 C16 C20 -177.03(11) ?
C15 C16 C17 C18 -2.55(17) ?
C20 C16 C17 C18 178.27(11) ?
C16 C17 C18 C13 -2.52(17) ?
C16 C17 C18 C21 176.27(11) ?
C14 C13 C18 C17 6.29(15) ?
C8 C13 C18 C17 -175.16(10) ?
C14 C13 C18 C21 -172.43(10) ?
C8 C13 C18 C21 6.12(16) ?

loop_
_cod_related_entry_id
_cod_related_entry_database
_cod_related_entry_code
1 ChemSpider 1072041
